data_4034722
loop_
_publ_author_name
'Selvaraj, Karuppu'
'Swamy, K. C. Kumara'

_publ_section_title
;
 Transition-Metal-Free, Br\/onsted Acid-Mediated Cascade Sequence in the
 Reaction of Propargyl Alcohols with Sulfonamido-indoles/-indolines:
 Highly Substituted \d- and \a-Carbolines.
;
_journal_issue 24
_journal_name_full 'The Journal of organic chemistry'
_journal_page_first 15043
_journal_page_last 15056
_journal_paper_doi 10.1021/acs.joc.8b02293
_journal_volume 83
_journal_year 2018
_chemical_formula_sum 'C32 H26 N2 O2'
_chemical_formula_weight 470.55
_space_group_crystal_system triclinic
_space_group_IT_number 2
_space_group_name_Hall '-P 1'
_space_group_name_H-M_alt 'P -1'
_atom_sites_solution_hydrogens geom
_audit_creation_method SHELXL-2016/6
_cell_angle_alpha 83.679(11)
_cell_angle_beta 67.103(13)
_cell_angle_gamma 65.229(14)
_cell_formula_units_Z 2
_cell_length_a 10.7608(15)
_cell_length_b 11.6326(16)
_cell_length_c 11.9031(16)
_cell_measurement_reflns_used 1012
_cell_measurement_temperature 293(2)
_cell_measurement_theta_max 62.8930
_cell_measurement_theta_min 4.0410
_cell_volume 1243.8(4)
_computing_cell_refinement 'CrysAlisPro 1.171.38.46 (Rigaku OD, 2015)'
_computing_data_collection 'CrysAlisPro 1.171.38.46 (Rigaku OD, 2015)'
_computing_data_reduction 'CrysAlisPro 1.171.38.46 (Rigaku OD, 2015)'
_computing_structure_refinement 'SHELXL-2016/6 (Sheldrick, 2016)'
_computing_structure_solution 'SHELXT 2014/5 (Sheldrick, 2014)'
_diffrn_ambient_temperature 293(2)
_diffrn_measured_fraction_theta_full 0.998
_diffrn_measured_fraction_theta_max 0.970
_diffrn_measurement_device_type 'Xcalibur, Eos, Gemini'
_diffrn_radiation_type CuK\a
_diffrn_radiation_wavelength 1.54184
_diffrn_reflns_av_R_equivalents 0.0521
_diffrn_reflns_av_unetI/netI 0.0894
_diffrn_reflns_Laue_measured_fraction_full 0.998
_diffrn_reflns_Laue_measured_fraction_max 0.970
_diffrn_reflns_limit_h_max 9
_diffrn_reflns_limit_h_min -12
_diffrn_reflns_limit_k_max 12
_diffrn_reflns_limit_k_min -14
_diffrn_reflns_limit_l_max 9
_diffrn_reflns_limit_l_min -14
_diffrn_reflns_number 8052
_diffrn_reflns_point_group_measured_fraction_full 0.998
_diffrn_reflns_point_group_measured_fraction_max 0.970
_diffrn_reflns_theta_full 67.684
_diffrn_reflns_theta_max 71.976
_diffrn_reflns_theta_min 4.040
_diffrn_source '\w scans'
_exptl_absorpt_coefficient_mu 0.619
_exptl_crystal_colour white
_exptl_crystal_density_diffrn 1.256
_exptl_crystal_description needle
_exptl_crystal_F_000 496
_refine_diff_density_max 0.177
_refine_diff_density_min -0.229
_refine_diff_density_rms 0.050
_refine_ls_extinction_method none
_refine_ls_goodness_of_fit_ref 1.032
_refine_ls_hydrogen_treatment constr
_refine_ls_matrix_type full
_refine_ls_number_parameters 328
_refine_ls_number_reflns 4744
_refine_ls_number_restraints 0
_refine_ls_restrained_S_all 1.032
_refine_ls_R_factor_all 0.1308
_refine_ls_R_factor_gt 0.0673
_refine_ls_shift/su_max 0.030
_refine_ls_shift/su_mean 0.000
_refine_ls_structure_factor_coef Fsqd
_refine_ls_weighting_details 'w=1/[\s^2^(Fo^2^)+(0.0422P)^2^] where P=(Fo^2^+2Fc^2^)/3'
_refine_ls_weighting_scheme calc
_refine_ls_wR_factor_gt 0.1322
_refine_ls_wR_factor_ref 0.1796
_reflns_Friedel_coverage 0.000
_reflns_number_gt 2380
_reflns_number_total 4744
_reflns_threshold_expression 'I > 2\s(I)'
_cod_data_source_file jo8b02293_si_001.cif
_cod_data_source_block Compd7bc
_cod_original_cell_volume 1243.8(3)
_cod_database_code 4034722
_shelx_shelxl_version_number 2016/6
_shelx_space_group_comment
;
The symmetry employed for this shelxl refinement is uniquely defined
by the following loop, which should always be used as a source of
symmetry information in preference to the above space-group names.
They are only intended as comments.
;

loop_
_space_group_symop_operation_xyz
'x, y, z'
'-x, -y, -z'

loop_
_atom_site_label
_atom_site_type_symbol
_atom_site_fract_x
_atom_site_fract_y
_atom_site_fract_z
_atom_site_U_iso_or_equiv
_atom_site_adp_type
_atom_site_occupancy
_atom_site_site_symmetry_order
_atom_site_calc_flag
_atom_site_refinement_flags_posn
_atom_site_refinement_flags_adp
O1 O 1.0423(3) 0.3761(3) 0.1258(3) 0.0748(8) Uani 1 1 d . .
N1 N 0.2401(3) 0.8397(3) 0.5275(3) 0.0543(7) Uani 1 1 d . .
O2 O 0.2978(4) 0.6309(3) 0.0407(3) 0.0893(10) Uani 1 1 d . .
N2 N 0.1199(3) 0.9681(3) 0.7130(3) 0.0618(8) Uani 1 1 d . .
C12 C 0.5077(4) 0.7931(3) 0.5550(3) 0.0504(8) Uani 1 1 d . .
C11 C 0.5083(4) 0.7390(3) 0.4546(3) 0.0500(8) Uani 1 1 d . .
C28 C 0.3627(4) 0.7269(3) 0.3345(3) 0.0517(8) Uani 1 1 d . .
C14 C 0.6492(4) 0.6471(3) 0.3652(3) 0.0521(8) Uani 1 1 d . .
C10 C 0.3727(4) 0.7672(3) 0.4435(3) 0.0499(8) Uani 1 1 d . .
C7 C 0.3724(4) 0.8717(3) 0.6399(3) 0.0532(9) Uani 1 1 d . .
C8 C 0.2439(4) 0.8885(3) 0.6211(3) 0.0542(9) Uani 1 1 d . .
C22 C 0.6468(4) 0.7728(3) 0.5698(3) 0.0549(9) Uani 1 1 d . .
C18 C 0.8040(4) 0.4335(3) 0.2712(4) 0.0585(9) Uani 1 1 d . .
H18 H 0.817052 0.350064 0.263853 0.070 Uiso 1 1 calc R U
C19 C 0.6714(4) 0.5220(3) 0.3504(3) 0.0556(9) Uani 1 1 d . .
H19 H 0.595151 0.497114 0.394849 0.067 Uiso 1 1 calc R U
C17 C 0.9169(4) 0.4707(4) 0.2032(3) 0.0572(9) Uani 1 1 d . .
C15 C 0.7648(4) 0.6808(3) 0.2951(3) 0.0561(9) Uani 1 1 d . .
H15 H 0.752263 0.764161 0.302066 0.067 Uiso 1 1 calc R U
C1 C 0.1650(4) 1.0057(4) 0.7923(4) 0.0612(10) Uani 1 1 d . .
C6 C 0.3209(4) 0.9472(3) 0.7513(4) 0.0594(9) Uani 1 1 d . .
C16 C 0.8986(4) 0.5941(4) 0.2149(3) 0.0576(9) Uani 1 1 d . .
H16 H 0.974769 0.618800 0.169577 0.069 Uiso 1 1 calc R U
C29 C 0.4409(4) 0.7488(4) 0.2167(4) 0.0621(10) Uani 1 1 d . .
H29 H 0.508672 0.783198 0.204889 0.074 Uiso 1 1 calc R U
C31 C 0.3251(4) 0.6657(4) 0.1319(4) 0.0635(10) Uani 1 1 d . .
C33 C 0.2649(4) 0.6726(4) 0.3486(4) 0.0622(10) Uani 1 1 d . .
H33 H 0.210425 0.656985 0.426493 0.075 Uiso 1 1 calc R U
C30 C 0.4216(4) 0.7213(4) 0.1160(4) 0.0644(10) Uani 1 1 d . .
H30 H 0.473012 0.740091 0.038462 0.077 Uiso 1 1 calc R U
C27 C 0.7349(4) 0.6559(4) 0.5951(4) 0.0662(11) Uani 1 1 d . .
H27 H 0.710005 0.587309 0.601410 0.079 Uiso 1 1 calc R U
C23 C 0.6878(4) 0.8729(4) 0.5600(4) 0.0723(12) Uani 1 1 d . .
H23 H 0.629008 0.951929 0.542247 0.087 Uiso 1 1 calc R U
C32 C 0.2473(5) 0.6416(4) 0.2489(4) 0.0701(11) Uani 1 1 d . .
H32 H 0.182468 0.604013 0.260257 0.084 Uiso 1 1 calc R U
C5 C 0.3886(5) 0.9703(4) 0.8201(4) 0.0693(11) Uani 1 1 d . .
H5 H 0.490960 0.931729 0.796236 0.083 Uiso 1 1 calc R U
C26 C 0.8622(5) 0.6415(4) 0.6113(4) 0.0767(12) Uani 1 1 d . .
H26 H 0.922197 0.562344 0.627903 0.092 Uiso 1 1 calc R U
C24 C 0.8138(5) 0.8576(5) 0.5761(4) 0.0792(13) Uani 1 1 d . .
H24 H 0.839781 0.925776 0.568686 0.095 Uiso 1 1 calc R U
C25 C 0.9008(5) 0.7416(5) 0.6032(4) 0.0791(13) Uani 1 1 d . .
H25 H 0.984930 0.730858 0.615887 0.095 Uiso 1 1 calc R U
C36 C -0.0313(4) 1.0099(4) 0.7212(4) 0.0792(13) Uani 1 1 d . .
H36A H -0.036853 1.038572 0.643811 0.119 Uiso 1 1 calc R U
H36B H -0.096126 1.078111 0.782846 0.119 Uiso 1 1 calc R U
H36C H -0.060654 0.940470 0.742240 0.119 Uiso 1 1 calc R U
C2 C 0.0787(5) 1.0885(4) 0.8947(4) 0.0767(13) Uani 1 1 d . .
H2 H -0.023606 1.128590 0.918760 0.092 Uiso 1 1 calc R U
C21 C 1.1689(4) 0.4025(5) 0.0627(4) 0.0838(14) Uani 1 1 d . .
H21A H 1.247583 0.329424 0.011287 0.126 Uiso 1 1 calc R U
H21B H 1.199730 0.422661 0.120659 0.126 Uiso 1 1 calc R U
H21C H 1.144847 0.473162 0.013317 0.126 Uiso 1 1 calc R U
C4 C 0.3015(6) 1.0515(4) 0.9243(4) 0.0833(14) Uani 1 1 d . .
H4 H 0.345745 1.067078 0.970756 0.100 Uiso 1 1 calc R U
C3 C 0.1488(6) 1.1098(5) 0.9599(4) 0.0881(15) Uani 1 1 d . .
H3 H 0.092530 1.164611 1.029729 0.106 Uiso 1 1 calc R U
C35 C 0.3754(6) 0.6534(5) -0.0812(4) 0.1005(17) Uani 1 1 d . .
H35A H 0.349029 0.622940 -0.136570 0.151 Uiso 1 1 calc R U
H35B H 0.479977 0.609665 -0.100938 0.151 Uiso 1 1 calc R U
H35C H 0.349403 0.742772 -0.088215 0.151 Uiso 1 1 calc R U

loop_
_atom_site_aniso_label
_atom_site_aniso_U_11
_atom_site_aniso_U_22
_atom_site_aniso_U_33
_atom_site_aniso_U_23
_atom_site_aniso_U_13
_atom_site_aniso_U_12
O1 0.0535(16) 0.0766(19) 0.083(2) -0.0216(16) -0.0132(15) -0.0218(14)
N1 0.0520(17) 0.0536(17) 0.0630(19) 0.0011(15) -0.0247(15) -0.0237(14)
O2 0.115(3) 0.105(3) 0.087(2) 0.010(2) -0.058(2) -0.064(2)
N2 0.0539(18) 0.0588(19) 0.066(2) -0.0042(16) -0.0152(16) -0.0222(15)
C12 0.053(2) 0.0461(19) 0.059(2) 0.0088(17) -0.0284(18) -0.0213(16)
C11 0.0469(18) 0.0462(18) 0.058(2) 0.0039(16) -0.0216(17) -0.0191(15)
C28 0.0467(18) 0.051(2) 0.062(2) 0.0027(17) -0.0236(17) -0.0208(16)
C14 0.0495(19) 0.055(2) 0.059(2) 0.0029(17) -0.0264(17) -0.0225(16)
C10 0.0505(19) 0.0471(19) 0.054(2) 0.0032(16) -0.0199(17) -0.0222(16)
C7 0.059(2) 0.0459(19) 0.061(2) 0.0064(17) -0.0259(19) -0.0254(17)
C8 0.0496(19) 0.0470(19) 0.065(2) 0.0047(17) -0.0195(18) -0.0210(16)
C22 0.053(2) 0.055(2) 0.060(2) 0.0023(18) -0.0280(18) -0.0188(17)
C18 0.062(2) 0.050(2) 0.072(3) 0.0013(18) -0.030(2) -0.0250(18)
C19 0.053(2) 0.061(2) 0.060(2) 0.0058(18) -0.0223(18) -0.0287(18)
C17 0.0470(19) 0.063(2) 0.061(2) -0.0061(19) -0.0233(18) -0.0170(18)
C15 0.056(2) 0.051(2) 0.068(2) 0.0062(18) -0.0286(19) -0.0236(17)
C1 0.071(2) 0.053(2) 0.058(2) -0.0011(18) -0.017(2) -0.030(2)
C6 0.073(2) 0.053(2) 0.061(2) 0.0046(18) -0.027(2) -0.0316(19)
C16 0.052(2) 0.068(2) 0.057(2) 0.0045(19) -0.0193(18) -0.0304(19)
C29 0.057(2) 0.076(3) 0.068(3) 0.009(2) -0.028(2) -0.038(2)
C31 0.070(2) 0.061(2) 0.068(3) -0.001(2) -0.035(2) -0.025(2)
C33 0.063(2) 0.068(2) 0.064(2) 0.004(2) -0.023(2) -0.037(2)
C30 0.064(2) 0.077(3) 0.058(2) 0.006(2) -0.028(2) -0.032(2)
C27 0.071(3) 0.056(2) 0.081(3) 0.009(2) -0.041(2) -0.024(2)
C23 0.078(3) 0.071(3) 0.097(3) 0.027(2) -0.056(3) -0.041(2)
C32 0.080(3) 0.075(3) 0.080(3) 0.007(2) -0.038(2) -0.048(2)
C5 0.081(3) 0.066(3) 0.069(3) 0.003(2) -0.031(2) -0.035(2)
C26 0.073(3) 0.072(3) 0.084(3) 0.006(2) -0.048(3) -0.013(2)
C24 0.088(3) 0.090(3) 0.096(3) 0.031(3) -0.057(3) -0.055(3)
C25 0.067(3) 0.101(4) 0.088(3) 0.018(3) -0.046(3) -0.039(3)
C36 0.054(2) 0.081(3) 0.087(3) -0.012(3) -0.019(2) -0.017(2)
C2 0.082(3) 0.065(3) 0.077(3) -0.005(2) -0.015(2) -0.036(2)
C21 0.055(2) 0.105(4) 0.082(3) -0.020(3) -0.011(2) -0.032(2)
C4 0.116(4) 0.079(3) 0.071(3) 0.002(3) -0.037(3) -0.053(3)
C3 0.117(4) 0.078(3) 0.064(3) -0.010(2) -0.015(3) -0.050(3)
C35 0.149(5) 0.106(4) 0.078(3) 0.015(3) -0.062(4) -0.067(4)

loop_
_atom_type_symbol
_atom_type_description
_atom_type_scat_dispersion_real
_atom_type_scat_dispersion_imag
_atom_type_scat_source
C C 0.0181 0.0091 'International Tables Vol C Tables 4.2.6.8 and 6.1.1.4'
H H 0.0000 0.0000 'International Tables Vol C Tables 4.2.6.8 and 6.1.1.4'
N N 0.0311 0.0180 'International Tables Vol C Tables 4.2.6.8 and 6.1.1.4'
O O 0.0492 0.0322 'International Tables Vol C Tables 4.2.6.8 and 6.1.1.4'

loop_
_geom_angle_atom_site_label_1
_geom_angle_atom_site_label_2
_geom_angle_atom_site_label_3
_geom_angle
C17 O1 C21 117.9(3)
C8 N1 C10 115.7(3)
C31 O2 C35 117.4(3)
C8 N2 C1 108.2(3)
C8 N2 C36 125.1(3)
C1 N2 C36 126.6(3)
C7 C12 C11 118.1(3)
C7 C12 C22 119.5(3)
C11 C12 C22 122.4(3)
C12 C11 C10 119.3(3)
C12 C11 C14 120.4(3)
C10 C11 C14 120.3(3)
C29 C28 C33 117.3(3)
C29 C28 C10 122.5(3)
C33 C28 C10 120.1(3)
C15 C14 C19 117.2(3)
C15 C14 C11 121.9(3)
C19 C14 C11 120.9(3)
N1 C10 C11 123.3(3)
N1 C10 C28 113.4(3)
C11 C10 C28 123.2(3)
C12 C7 C8 117.3(3)
C12 C7 C6 136.6(3)
C8 C7 C6 106.1(3)
N1 C8 N2 123.7(3)
N1 C8 C7 126.3(3)
N2 C8 C7 110.0(3)
C27 C22 C23 118.9(4)
C27 C22 C12 120.9(3)
C23 C22 C12 120.1(3)
C17 C18 C19 119.3(3)
C17 C18 H18 120.4
C19 C18 H18 120.4
C18 C19 C14 121.8(3)
C18 C19 H19 119.1
C14 C19 H19 119.1
O1 C17 C16 125.0(3)
O1 C17 C18 114.4(3)
C16 C17 C18 120.5(3)
C16 C15 C14 122.1(3)
C16 C15 H15 118.9
C14 C15 H15 118.9
C2 C1 N2 128.4(4)
C2 C1 C6 122.2(4)
N2 C1 C6 109.4(3)
C5 C6 C1 118.5(4)
C5 C6 C7 135.2(4)
C1 C6 C7 106.2(3)
C17 C16 C15 119.1(3)
C17 C16 H16 120.5
C15 C16 H16 120.5
C30 C29 C28 122.4(3)
C30 C29 H29 118.8
C28 C29 H29 118.8
O2 C31 C30 125.6(4)
O2 C31 C32 115.3(4)
C30 C31 C32 119.1(4)
C32 C33 C28 121.0(4)
C32 C33 H33 119.5
C28 C33 H33 119.5
C29 C30 C31 119.3(4)
C29 C30 H30 120.3
C31 C30 H30 120.3
C22 C27 C26 119.2(4)
C22 C27 H27 120.4
C26 C27 H27 120.4
C24 C23 C22 121.4(4)
C24 C23 H23 119.3
C22 C23 H23 119.3
C33 C32 C31 120.8(4)
C33 C32 H32 119.6
C31 C32 H32 119.6
C4 C5 C6 119.2(4)
C4 C5 H5 120.4
C6 C5 H5 120.4
C25 C26 C27 121.5(4)
C25 C26 H26 119.3
C27 C26 H26 119.3
C25 C24 C23 119.8(4)
C25 C24 H24 120.1
C23 C24 H24 120.1
C24 C25 C26 119.2(4)
C24 C25 H25 120.4
C26 C25 H25 120.4
N2 C36 H36A 109.5
N2 C36 H36B 109.5
H36A C36 H36B 109.5
N2 C36 H36C 109.5
H36A C36 H36C 109.5
H36B C36 H36C 109.5
C3 C2 C1 117.8(4)
C3 C2 H2 121.1
C1 C2 H2 121.1
O1 C21 H21A 109.5
O1 C21 H21B 109.5
H21A C21 H21B 109.5
O1 C21 H21C 109.5
H21A C21 H21C 109.5
H21B C21 H21C 109.5
C5 C4 C3 120.6(4)
C5 C4 H4 119.7
C3 C4 H4 119.7
C2 C3 C4 121.6(4)
C2 C3 H3 119.2
C4 C3 H3 119.2
O2 C35 H35A 109.5
O2 C35 H35B 109.5
H35A C35 H35B 109.5
O2 C35 H35C 109.5
H35A C35 H35C 109.5
H35B C35 H35C 109.5

loop_
_geom_bond_atom_site_label_1
_geom_bond_atom_site_label_2
_geom_bond_distance
O1 C17 1.376(4)
O1 C21 1.420(4)
N1 C8 1.326(4)
N1 C10 1.347(4)
O2 C31 1.368(4)
O2 C35 1.423(5)
N2 C8 1.374(4)
N2 C1 1.394(5)
N2 C36 1.455(4)
C12 C7 1.385(5)
C12 C11 1.408(4)
C12 C22 1.492(4)
C11 C10 1.412(4)
C11 C14 1.487(5)
C28 C29 1.387(5)
C28 C33 1.390(4)
C28 C10 1.482(4)
C14 C15 1.388(5)
C14 C19 1.392(5)
C7 C8 1.416(4)
C7 C6 1.454(5)
C22 C27 1.375(5)
C22 C23 1.387(5)
C18 C17 1.384(5)
C18 C19 1.386(5)
C18 H18 0.9300
C19 H19 0.9300
C17 C16 1.380(5)
C15 C16 1.388(5)
C15 H15 0.9300
C1 C2 1.380(5)
C1 C6 1.413(5)
C6 C5 1.396(5)
C16 H16 0.9300
C29 C30 1.383(5)
C29 H29 0.9300
C31 C30 1.385(5)
C31 C32 1.386(6)
C33 C32 1.379(5)
C33 H33 0.9300
C30 H30 0.9300
C27 C26 1.395(5)
C27 H27 0.9300
C23 C24 1.379(5)
C23 H23 0.9300
C32 H32 0.9300
C5 C4 1.386(6)
C5 H5 0.9300
C26 C25 1.375(6)
C26 H26 0.9300
C24 C25 1.371(6)
C24 H24 0.9300
C25 H25 0.9300
C36 H36A 0.9600
C36 H36B 0.9600
C36 H36C 0.9600
C2 C3 1.374(6)
C2 H2 0.9300
C21 H21A 0.9600
C21 H21B 0.9600
C21 H21C 0.9600
C4 C3 1.388(6)
C4 H4 0.9300
C3 H3 0.9300
C35 H35A 0.9600
C35 H35B 0.9600
C35 H35C 0.9600
